data_1543926
loop_
_publ_author_name
'Woodall, Christopher H.'
'Christensen, Jeppe'
'Skelton, Jonathan M.'
'Hatcher, Lauren E.'
'Parlett, Andrew'
'Raithby, Paul R.'
'Walsh, Aron'
'Parker, Stephen C.'
'Beavers, Christine M.'
'Teat, Simon J.'
'Intissar, Mourad'
'Reber, Christian'
'Allan, David R.'

_publ_section_title
;
 Observation of a re-entrant phase transition in the molecular complex
 tris(\m~2~-3,5-diisopropyl-1,2,4-triazolato-\k^2^<i>N</i>^1^:<i>N</i>^2^)trigold(I)
 under high pressure
;
_journal_issue 5
_journal_name_full IUCrJ
_journal_page_first
;
;
_journal_paper_doi 10.1107/S2052252516013129
_journal_volume 3
_journal_year 2016
_chemical_formula_moiety 'C24 H41 Au3 N9, C24 H42'
_chemical_formula_sum 'C48 H83 Au6 N18'
_chemical_formula_weight 2094.15
_chemical_name_systematic
;
tris(3,5-diisopropyl-1,2,4-triazolato-N,N)-tri-gold(I)
;
_space_group_crystal_system monoclinic
_space_group_IT_number 14
_space_group_name_Hall '-P 2yn'
_space_group_name_H-M_alt 'P 1 21/n 1'
_symmetry_space_group_name_Hall '-P 2yn'
_symmetry_space_group_name_H-M 'P 1 21/n 1'
_atom_sites_solution_hydrogens geom
_atom_sites_solution_primary direct
_atom_sites_solution_secondary difmap
_audit_creation_method SHELXL-97
_cell_angle_alpha 90.00
_cell_angle_beta 99.901(6)
_cell_angle_gamma 90.00
_cell_formula_units_Z 4
_cell_length_a 23.3975(14)
_cell_length_b 13.3010(11)
_cell_length_c 16.1373(15)
_cell_measurement_reflns_used 4485
_cell_measurement_temperature 293(2)
_cell_measurement_theta_max 30.89
_cell_measurement_theta_min 3.05
_cell_volume 4947.3(7)
_diffrn_ambient_temperature 293(2)
_diffrn_measured_fraction_theta_full 0.570
_diffrn_measured_fraction_theta_max 0.570
_diffrn_measurement_device_type 'Bruker APEX-II CCD'
_diffrn_measurement_method '\f and \w scans'
_diffrn_radiation_monochromator synchrotron
_diffrn_radiation_type synchrotron
_diffrn_radiation_wavelength 0.6701
_diffrn_reflns_av_R_equivalents 0.0777
_diffrn_reflns_av_sigmaI/netI 0.0759
_diffrn_reflns_limit_h_max 28
_diffrn_reflns_limit_h_min -28
_diffrn_reflns_limit_k_max 14
_diffrn_reflns_limit_k_min -14
_diffrn_reflns_limit_l_max 17
_diffrn_reflns_limit_l_min -17
_diffrn_reflns_number 22064
_diffrn_reflns_theta_full 24.76
_diffrn_reflns_theta_max 24.76
_diffrn_reflns_theta_min 1.58
_diffrn_standards_number 0
_exptl_absorpt_coefficient_mu 14.752
_exptl_absorpt_correction_T_max 1.0000
_exptl_absorpt_correction_T_min 0.8620
_exptl_absorpt_correction_type multi-scan
_exptl_absorpt_process_details
;
SADABS
;
_exptl_crystal_colour colourless
_exptl_crystal_density_diffrn 2.813
_exptl_crystal_density_method 'not measured'
_exptl_crystal_description Block
_exptl_crystal_F_000 3888
_exptl_crystal_size_max 0.08
_exptl_crystal_size_mid 0.075
_exptl_crystal_size_min 0.05
_refine_diff_density_max 1.786
_refine_diff_density_min -1.606
_refine_diff_density_rms 0.268
_refine_ls_extinction_method none
_refine_ls_goodness_of_fit_ref 1.349
_refine_ls_hydrogen_treatment constr
_refine_ls_matrix_type full
_refine_ls_number_parameters 332
_refine_ls_number_reflns 5768
_refine_ls_number_restraints 116
_refine_ls_restrained_S_all 1.341
_refine_ls_R_factor_all 0.1036
_refine_ls_R_factor_gt 0.0693
_refine_ls_shift/su_max 0.000
_refine_ls_shift/su_mean 0.000
_refine_ls_structure_factor_coef Fsqd
_refine_ls_weighting_details 'calc w=1/[\s^2^(Fo^2^)+(0.1000P)^2^+0.0000P] where P=(Fo^2^+2Fc^2^)/3'
_refine_ls_weighting_scheme calc
_refine_ls_wR_factor_gt 0.1940
_refine_ls_wR_factor_ref 0.2246
_reflns_number_gt 4050
_reflns_number_total 5768
_reflns_threshold_expression >2sigma(I)
_cod_data_source_file ed5009.cif
_cod_data_source_block 3.31GPaAu3triazole-FORM-I
_cod_depositor_comments
;
The following automatic conversions were performed:

'_refine_ls_hydrogen_treatment' value 'CONSTR' changed to 'constr'
according to
/usr/data/users/saulius/crontab/automatic-downloads/rss-feeds/IUCr/lib/dictionaries/cif_core.dic
dictionary named 'cif_core.dic' version 2.4.2 from 2011-04-26.

Automatic conversion script
Id: cif_fix_values 4268 2015-11-12 08:31:59Z antanas 
;
_cod_database_code 1543926

loop_
_space_group_symop_id
_space_group_symop_operation_xyz
1 'x, y, z'
2 '-x+1/2, y+1/2, -z+1/2'
3 '-x, -y, -z'
4 'x-1/2, -y-1/2, z-1/2'

loop_
_atom_site_label
_atom_site_type_symbol
_atom_site_fract_x
_atom_site_fract_y
_atom_site_fract_z
_atom_site_U_iso_or_equiv
_atom_site_adp_type
_atom_site_occupancy
_atom_site_symmetry_multiplicity
_atom_site_calc_flag
_atom_site_refinement_flags
C1 C -0.0832(8) 0.5431(15) 0.1449(18) 0.072(8) Uiso 1 1 d DU
C1B C 0.0808(7) 0.5170(15) 0.3588(18) 0.078(8) Uiso 1 1 d D
C2 C 0.0055(7) 0.5083(12) 0.1469(14) 0.047(5) Uiso 1 1 d D
C2B C -0.0072(7) 0.4922(14) 0.3605(15) 0.062(7) Uiso 1 1 d D
C3 C 0.1734(7) 0.8390(13) 0.1432(15) 0.055(6) Uiso 1 1 d D
C3B C -0.1622(8) 0.8353(16) 0.378(2) 0.096(10) Uiso 1 1 d D
C4 C 0.1399(7) 0.9860(11) 0.1430(14) 0.045(5) Uiso 1 1 d D
C4B C -0.1280(8) 0.9807(13) 0.3636(17) 0.070(7) Uiso 1 1 d D
C5 C -0.1029(10) 1.0677(18) 0.118(2) 0.101(11) Uiso 1 1 d D
C5B C 0.1112(8) 1.0489(15) 0.3584(18) 0.074(8) Uiso 1 1 d D
C6 C -0.1574(8) 0.9502(16) 0.1523(18) 0.075(8) Uiso 1 1 d D
C6B C 0.1687(8) 0.9244(16) 0.3509(19) 0.076(8) Uiso 1 1 d D
C11B C 0.1453(8) 0.503(2) 0.3623(15) 0.071(7) Uiso 1 1 d D
H11B H 0.1533 0.4305 0.3601 0.085 Uiso 1 1 calc R
C12 C 0.0611(8) 0.4543(17) 0.1402(15) 0.058(6) Uiso 1 1 d D
H12 H 0.0933 0.4869 0.1773 0.070 Uiso 1 1 calc R
C12B C -0.0669(8) 0.448(2) 0.3645(16) 0.074(8) Uiso 1 1 d D
H12B H -0.0964 0.4983 0.3420 0.089 Uiso 1 1 calc R
C13 C 0.2143(9) 0.7521(16) 0.1439(19) 0.079(8) Uiso 1 1 d DU
H13 H 0.2131 0.7188 0.1978 0.095 Uiso 1 1 calc R
C13B C -0.2026(10) 0.751(2) 0.391(2) 0.115(12) Uiso 1 1 d D
H13B H -0.2161 0.7792 0.4400 0.138 Uiso 1 1 calc R
C14 C 0.1326(8) 1.0963(12) 0.1318(13) 0.055(6) Uiso 1 1 d D
H14 H 0.1014 1.1164 0.1619 0.065 Uiso 1 1 calc R
C14B C -0.1161(10) 1.0888(15) 0.3710(16) 0.071(8) Uiso 1 1 d D
H14B H -0.0863 1.1084 0.3383 0.085 Uiso 1 1 calc R
C15 C -0.0861(13) 1.158(2) 0.071(2) 0.105(11) Uiso 1 1 d D
H15 H -0.1178 1.1774 0.0256 0.126 Uiso 1 1 calc R
C15B C 0.0895(12) 1.1528(17) 0.364(2) 0.105(11) Uiso 1 1 d D
H15B H 0.1196 1.2018 0.3571 0.126 Uiso 1 1 calc R
C16 C -0.2081(8) 0.8887(17) 0.1682(16) 0.073(8) Uiso 1 1 d D
H16 H -0.1973 0.8481 0.2192 0.088 Uiso 1 1 calc R
C16B C 0.2210(8) 0.8580(17) 0.3597(19) 0.079(8) Uiso 1 1 d D
H16B H 0.2147 0.8053 0.3166 0.095 Uiso 1 1 calc R
C22 C 0.0716(14) 0.460(3) 0.0496(17) 0.111(12) Uiso 1 1 d D
H22A H 0.1035 0.4175 0.0429 0.166 Uiso 1 1 calc R
H22B H 0.0805 0.5284 0.0368 0.166 Uiso 1 1 calc R
H22C H 0.0373 0.4389 0.0122 0.166 Uiso 1 1 calc R
C22B C -0.0727(16) 0.426(3) 0.4534(19) 0.138(15) Uiso 1 1 d D
H22D H -0.0652 0.4857 0.4868 0.206 Uiso 1 1 calc R
H22E H -0.0453 0.3748 0.4755 0.206 Uiso 1 1 calc R
H22F H -0.1113 0.4026 0.4552 0.206 Uiso 1 1 calc R
C23 C 0.1936(18) 0.675(3) 0.082(3) 0.154(16) Uiso 1 1 d DU
H23A H 0.1521 0.6704 0.0747 0.231 Uiso 1 1 calc R
H23B H 0.2105 0.6115 0.1001 0.231 Uiso 1 1 calc R
H23C H 0.2046 0.6927 0.0287 0.231 Uiso 1 1 calc R
C23B C -0.1743(16) 0.663(2) 0.433(2) 0.126(13) Uiso 1 1 d D
H23D H -0.2024 0.6227 0.4546 0.189 Uiso 1 1 calc R
H23E H -0.1446 0.6839 0.4780 0.189 Uiso 1 1 calc R
H23F H -0.1573 0.6239 0.3931 0.189 Uiso 1 1 calc R
C24 C 0.1129(12) 1.126(2) 0.0389(14) 0.079(8) Uiso 1 1 d D
H24A H 0.1175 1.1968 0.0326 0.119 Uiso 1 1 calc R
H24B H 0.0729 1.1078 0.0216 0.119 Uiso 1 1 calc R
H24C H 0.1362 1.0905 0.0047 0.119 Uiso 1 1 calc R
C24B C -0.0989(17) 1.120(3) 0.4629(19) 0.142(15) Uiso 1 1 d D
H24D H -0.1031 1.0638 0.4986 0.213 Uiso 1 1 calc R
H24E H -0.1234 1.1740 0.4750 0.213 Uiso 1 1 calc R
H24F H -0.0592 1.1420 0.4730 0.213 Uiso 1 1 calc R
C25 C -0.088(2) 1.215(4) 0.148(3) 0.24(3) Uiso 1 1 d D
H25A H -0.1116 1.1786 0.1816 0.359 Uiso 1 1 calc R
H25B H -0.1055 1.2794 0.1335 0.359 Uiso 1 1 calc R
H25C H -0.0499 1.2231 0.1787 0.359 Uiso 1 1 calc R
C25B C 0.0706(17) 1.167(3) 0.441(2) 0.162(18) Uiso 1 1 d D
H25D H 0.1023 1.1551 0.4861 0.243 Uiso 1 1 calc R
H25E H 0.0397 1.1205 0.4450 0.243 Uiso 1 1 calc R
H25F H 0.0568 1.2344 0.4441 0.243 Uiso 1 1 calc R
C26 C -0.2291(12) 0.823(2) 0.0943(17) 0.086(9) Uiso 1 1 d D
H26A H -0.2189 0.7540 0.1086 0.129 Uiso 1 1 calc R
H26B H -0.2114 0.8429 0.0475 0.129 Uiso 1 1 calc R
H26C H -0.2705 0.8282 0.0793 0.129 Uiso 1 1 calc R
C26B C 0.2341(14) 0.812(2) 0.443(2) 0.103(11) Uiso 1 1 d .
H26D H 0.2751 0.8151 0.4635 0.155 Uiso 1 1 calc R
H26E H 0.2220 0.7426 0.4394 0.155 Uiso 1 1 calc R
H26F H 0.2138 0.8469 0.4810 0.155 Uiso 1 1 calc R
C21B C 0.1813(12) 0.545(3) 0.4401(19) 0.107(11) Uiso 1 1 d D
H21D H 0.2209 0.5244 0.4434 0.161 Uiso 1 1 calc R
H21E H 0.1668 0.5217 0.4888 0.161 Uiso 1 1 calc R
H21F H 0.1794 0.6175 0.4382 0.161 Uiso 1 1 calc R
C32 C 0.0557(16) 0.347(2) 0.169(3) 0.150(17) Uiso 1 1 d D
H32A H 0.0907 0.3108 0.1646 0.226 Uiso 1 1 calc R
H32B H 0.0234 0.3150 0.1336 0.226 Uiso 1 1 calc R
H32C H 0.0496 0.3463 0.2261 0.226 Uiso 1 1 calc R
C32B C -0.0758(17) 0.358(2) 0.311(3) 0.158(18) Uiso 1 1 d D
H32D H -0.0508 0.3049 0.3365 0.237 Uiso 1 1 calc R
H32E H -0.0668 0.3729 0.2565 0.237 Uiso 1 1 calc R
H32F H -0.1155 0.3365 0.3052 0.237 Uiso 1 1 calc R
C33 C 0.2762(10) 0.789(3) 0.152(3) 0.156(17) Uiso 1 1 d DU
H33A H 0.2832 0.8396 0.1948 0.233 Uiso 1 1 calc R
H33B H 0.2824 0.8160 0.0994 0.233 Uiso 1 1 calc R
H33C H 0.3022 0.7333 0.1675 0.233 Uiso 1 1 calc R
C33B C -0.2575(13) 0.765(3) 0.331(3) 0.128(13) Uiso 1 1 d D
H33D H -0.2755 0.7011 0.3168 0.191 Uiso 1 1 calc R
H33E H -0.2494 0.7968 0.2805 0.191 Uiso 1 1 calc R
H33F H -0.2832 0.8071 0.3559 0.191 Uiso 1 1 calc R
C34 C 0.1866(10) 1.1518(19) 0.172(2) 0.084(9) Uiso 1 1 d D
H34A H 0.2001 1.1247 0.2272 0.126 Uiso 1 1 calc R
H34B H 0.1778 1.2218 0.1767 0.126 Uiso 1 1 calc R
H34C H 0.2162 1.1440 0.1382 0.126 Uiso 1 1 calc R
C34B C -0.1696(14) 1.150(2) 0.347(3) 0.145(16) Uiso 1 1 d D
H34D H -0.1602 1.2198 0.3533 0.218 Uiso 1 1 calc R
H34E H -0.1972 1.1323 0.3821 0.218 Uiso 1 1 calc R
H34F H -0.1860 1.1363 0.2891 0.218 Uiso 1 1 calc R
C35 C -0.0353(13) 1.164(3) 0.045(2) 0.145(15) Uiso 1 1 d D
H35A H -0.0287 1.1030 0.0158 0.217 Uiso 1 1 calc R
H35B H -0.0051 1.1718 0.0930 0.217 Uiso 1 1 calc R
H35C H -0.0354 1.2200 0.0081 0.217 Uiso 1 1 calc R
C35B C 0.0384(17) 1.171(3) 0.305(3) 0.20(2) Uiso 1 1 d D
H35D H 0.0473 1.1707 0.2495 0.294 Uiso 1 1 calc R
H35E H 0.0226 1.2351 0.3166 0.294 Uiso 1 1 calc R
H35F H 0.0105 1.1192 0.3101 0.294 Uiso 1 1 calc R
C36 C -0.2542(12) 0.960(2) 0.178(2) 0.111(12) Uiso 1 1 d D
H36A H -0.2516 1.0178 0.1442 0.167 Uiso 1 1 calc R
H36B H -0.2500 0.9794 0.2363 0.167 Uiso 1 1 calc R
H36C H -0.2913 0.9280 0.1615 0.167 Uiso 1 1 calc R
C36B C 0.2663(11) 0.929(2) 0.3409(19) 0.085(9) Uiso 1 1 d D
H36D H 0.2499 0.9728 0.2960 0.127 Uiso 1 1 calc R
H36E H 0.2976 0.8912 0.3244 0.127 Uiso 1 1 calc R
H36F H 0.2808 0.9675 0.3902 0.127 Uiso 1 1 calc R
N1 N -0.0530(7) 0.6290(13) 0.1526(13) 0.057(5) Uiso 1 1 d D
N1B N 0.0559(7) 0.6077(13) 0.3495(13) 0.057(5) Uiso 1 1 d D
N2 N 0.0041(6) 0.6057(11) 0.1556(11) 0.041(4) Uiso 1 1 d D
N2B N -0.0023(7) 0.5886(14) 0.3487(13) 0.065(6) Uiso 1 1 d D
N3 N 0.1173(6) 0.8292(11) 0.1491(11) 0.045(4) Uiso 1 1 d D
N3B N -0.1101(7) 0.8206(12) 0.3598(12) 0.052(5) Uiso 1 1 d D
N4 N 0.0959(6) 0.9250(11) 0.1496(11) 0.046(4) Uiso 1 1 d D
N4B N -0.0866(6) 0.9154(11) 0.3526(11) 0.046(4) Uiso 1 1 d D
N5 N -0.0719(7) 0.9880(13) 0.1398(13) 0.059(5) Uiso 1 1 d D
N5B N 0.0790(8) 0.9673(14) 0.3471(15) 0.078(7) Uiso 1 1 d D
N6 N -0.1054(7) 0.9120(14) 0.1579(13) 0.064(6) Uiso 1 1 d D
N6B N 0.1150(7) 0.8854(14) 0.3427(14) 0.071(6) Uiso 1 1 d D
N7 N -0.0465(7) 0.4664(15) 0.1361(16) 0.075(6) Uiso 1 1 d D
N7B N 0.0431(7) 0.4437(16) 0.3678(17) 0.086(7) Uiso 1 1 d D
N8 N 0.1879(7) 0.9350(12) 0.1376(13) 0.062(6) Uiso 1 1 d D
N8B N -0.1763(8) 0.9327(15) 0.3788(16) 0.084(7) Uiso 1 1 d D
N9 N -0.1587(9) 1.0467(16) 0.1262(17) 0.090(8) Uiso 1 1 d D
N9B N 0.1680(8) 1.0229(16) 0.3603(17) 0.086(7) Uiso 1 1 d D
Au1 Au -0.07655(4) 0.77110(8) 0.16346(7) 0.0565(3) Uani 1 1 d .
Au1B Au 0.08424(4) 0.74709(9) 0.34374(7) 0.0603(4) Uani 1 1 d .
Au2 Au 0.06185(3) 0.71664(7) 0.15507(6) 0.0476(3) Uani 1 1 d .
Au2B Au -0.05692(4) 0.70473(8) 0.35371(7) 0.0571(3) Uani 1 1 d .
Au3 Au 0.01292(3) 0.95508(8) 0.14848(7) 0.0555(3) Uani 1 1 d .
Au3B Au -0.00547(4) 0.93719(8) 0.34535(7) 0.0612(4) Uani 1 1 d .
C31 C -0.1680(14) 0.594(3) 0.200(2) 0.103(11) Uiso 1 1 d U
H31A H -0.1382 0.6153 0.2449 0.154 Uiso 1 1 calc R
H31B H -0.2001 0.5671 0.2226 0.154 Uiso 1 1 calc R
H31C H -0.1809 0.6505 0.1644 0.154 Uiso 1 1 calc R
C11 C -0.1468(13) 0.523(3) 0.154(3) 0.113(12) Uiso 1 1 d DU
C21 C -0.1722(19) 0.502(4) 0.083(3) 0.18(2) Uiso 1 1 d U
H21A H -0.1497 0.4547 0.0575 0.277 Uiso 1 1 calc R
H21B H -0.1772 0.5625 0.0495 0.277 Uiso 1 1 calc R
H21C H -0.2095 0.4741 0.0861 0.277 Uiso 1 1 calc R
C31B C 0.1676(16) 0.551(3) 0.296(2) 0.17(2) Uiso 1 1 d D
H31D H 0.1909 0.6075 0.3179 0.261 Uiso 1 1 calc R
H31E H 0.1360 0.5736 0.2540 0.261 Uiso 1 1 calc R
H31F H 0.1910 0.5043 0.2710 0.261 Uiso 1 1 calc R

loop_
_atom_site_aniso_label
_atom_site_aniso_U_11
_atom_site_aniso_U_22
_atom_site_aniso_U_33
_atom_site_aniso_U_23
_atom_site_aniso_U_13
_atom_site_aniso_U_12
Au1 0.0546(6) 0.0668(9) 0.0532(9) 0.0036(4) 0.0234(5) 0.0230(4)
Au1B 0.0438(5) 0.0925(10) 0.0477(9) -0.0006(5) 0.0170(5) -0.0104(4)
Au2 0.0449(5) 0.0470(7) 0.0532(8) 0.0028(4) 0.0151(5) 0.0054(3)
Au2B 0.0426(5) 0.0720(9) 0.0609(9) 0.0004(4) 0.0209(5) -0.0006(4)
Au3 0.0395(5) 0.0612(8) 0.0666(9) -0.0053(4) 0.0113(5) 0.0097(4)
Au3B 0.0386(5) 0.0881(10) 0.0582(10) 0.0007(5) 0.0124(5) -0.0145(4)

loop_
_atom_type_symbol
_atom_type_description
_atom_type_scat_dispersion_real
_atom_type_scat_dispersion_imag
_atom_type_scat_source
C C 0.0026 0.0014 'International Tables Vol C Tables 4.2.6.8 and 6.1.1.4'
H H 0.0000 0.0000 'International Tables Vol C Tables 4.2.6.8 and 6.1.1.4'
N N 0.0052 0.0029 'International Tables Vol C Tables 4.2.6.8 and 6.1.1.4'
Au Au -1.408 8.039 'International Tables Vol C Tables 4.2.6.8 and 6.1.1.4'

loop_
_geom_angle_atom_site_label_1
_geom_angle_atom_site_label_2
_geom_angle_atom_site_label_3
_geom_angle
N1 C1 N7 108.5(17)
N1 C1 C11 130(2)
N7 C1 C11 121(2)
N1B C1B N7B 112.6(16)
N1B C1B C11B 122.1(16)
N7B C1B C11B 125.2(18)
N2 C2 N7 113.2(14)
N2 C2 C12 121.3(16)
N7 C2 C12 125.2(16)
N2B C2B N7B 113.1(16)
N2B C2B C12B 119.0(18)
N7B C2B C12B 127.9(18)
N8 C3 N3 111.4(14)
N8 C3 C13 124.8(16)
N3 C3 C13 123.8(16)
N3B C3B N8B 112.5(17)
N3B C3B C13B 123(2)
N8B C3B C13B 124.1(19)
N8 C4 N4 111.7(14)
N8 C4 C14 125.3(15)
N4 C4 C14 122.6(15)
N4B C4B N8B 111.4(16)
N4B C4B C14B 121.1(18)
N8B C4B C14B 126.8(17)
N5 C5 N9 108.1(18)
N5 C5 C15 127(2)
N9 C5 C15 123(2)
N5 C5 C25 132(3)
N9 C5 C25 107(2)
C15 C5 C25 46.2(15)
N5B C5B N9B 109.0(17)
N5B C5B C15B 125.8(18)
N9B C5B C15B 125.2(19)
N6 C6 N9 111.3(16)
N6 C6 C16 122.0(18)
N9 C6 C16 126.6(18)
N9B C6B N6B 111.3(17)
N9B C6B C16B 127.0(18)
N6B C6B C16B 121.2(18)
C31B C11B C21B 104(3)
C31B C11B C1B 114(2)
C21B C11B C1B 113.4(19)
C31B C11B H11B 108.5
C21B C11B H11B 108.5
C1B C11B H11B 108.5
C2 C12 C32 108.1(18)
C2 C12 C22 109.1(17)
C32 C12 C22 112(3)
C2 C12 H12 109.1
C32 C12 H12 109.1
C22 C12 H12 109.1
C32B C12B C22B 112(3)
C32B C12B C2B 109(2)
C22B C12B C2B 110.6(19)
C32B C12B H12B 108.5
C22B C12B H12B 108.5
C2B C12B H12B 108.5
C23 C13 C3 114(2)
C23 C13 C33 119(3)
C3 C13 C33 110.7(19)
C23 C13 H13 103.8
C3 C13 H13 103.8
C33 C13 H13 103.8
C23B C13B C33B 133(3)
C23B C13B C3B 115(2)
C33B C13B C3B 108(2)
C23B C13B H13B 96.7
C33B C13B H13B 96.7
C3B C13B H13B 96.7
C4 C14 C34 111.1(15)
C4 C14 C24 112.2(16)
C34 C14 C24 113(2)
C4 C14 H14 106.9
C34 C14 H14 106.9
C24 C14 H14 106.9
C4B C14B C34B 111.9(19)
C4B C14B C24B 111(2)
C34B C14B C24B 100(2)
C4B C14B H14B 111.0
C34B C14B H14B 111.0
C24B C14B H14B 111.0
C35 C15 C25 114(4)
C35 C15 C5 122(3)
C25 C15 C5 86(3)
C35 C15 H15 111.0
C25 C15 H15 111.0
C5 C15 H15 111.0
C25B C15B C35B 102(3)
C25B C15B C5B 110(2)
C35B C15B C5B 112(2)
C25B C15B H15B 110.7
C35B C15B H15B 110.7
C5B C15B H15B 110.7
C36 C16 C26 109(2)
C36 C16 C6 107(2)
C26 C16 C6 110(2)
C36 C16 H16 110.3
C26 C16 H16 110.3
C6 C16 H16 110.3
C26B C16B C36B 114(2)
C26B C16B C6B 112(3)
C36B C16B C6B 102(2)
C26B C16B H16B 109.5
C36B C16B H16B 109.5
C6B C16B H16B 109.5
C12 C22 H22A 109.5
C12 C22 H22B 109.5
H22A C22 H22B 109.5
C12 C22 H22C 109.5
H22A C22 H22C 109.5
H22B C22 H22C 109.5
C12B C22B H22D 109.5
C12B C22B H22E 109.5
H22D C22B H22E 109.5
C12B C22B H22F 109.5
H22D C22B H22F 109.5
H22E C22B H22F 109.5
C13 C23 H23A 109.5
C13 C23 H23B 109.5
H23A C23 H23B 109.5
C13 C23 H23C 109.5
H23A C23 H23C 109.5
H23B C23 H23C 109.5
C13B C23B H23D 109.5
C13B C23B H23E 109.5
H23D C23B H23E 109.5
C13B C23B H23F 109.5
H23D C23B H23F 109.5
H23E C23B H23F 109.5
C14 C24 H24A 109.5
C14 C24 H24B 109.5
H24A C24 H24B 109.5
C14 C24 H24C 109.5
H24A C24 H24C 109.5
H24B C24 H24C 109.5
C14B C24B H24D 109.5
C14B C24B H24E 109.5
H24D C24B H24E 109.5
C14B C24B H24F 109.5
H24D C24B H24F 109.5
H24E C24B H24F 109.5
C15 C25 C5 48.2(17)
C15 C25 H25A 109.5
C5 C25 H25A 64.1
C15 C25 H25B 109.5
C5 C25 H25B 139.8
H25A C25 H25B 109.5
C15 C25 H25C 109.5
C5 C25 H25C 109.8
H25A C25 H25C 109.5
H25B C25 H25C 109.5
C15B C25B H25D 109.5
C15B C25B H25E 109.5
H25D C25B H25E 109.5
C15B C25B H25F 109.5
H25D C25B H25F 109.5
H25E C25B H25F 109.5
C16 C26 H26A 109.5
C16 C26 H26B 109.5
H26A C26 H26B 109.5
C16 C26 H26C 109.5
H26A C26 H26C 109.5
H26B C26 H26C 109.5
C16B C26B H26D 109.5
C16B C26B H26E 109.5
H26D C26B H26E 109.5
C16B C26B H26F 109.5
H26D C26B H26F 109.5
H26E C26B H26F 109.5
C11B C21B H21D 109.5
C11B C21B H21E 109.5
H21D C21B H21E 109.5
C11B C21B H21F 109.5
H21D C21B H21F 109.5
H21E C21B H21F 109.5
C12 C32 H32A 109.5
C12 C32 H32B 109.5
H32A C32 H32B 109.5
C12 C32 H32C 109.5
H32A C32 H32C 109.5
H32B C32 H32C 109.5
C12B C32B H32D 109.5
C12B C32B H32E 109.5
H32D C32B H32E 109.5
C12B C32B H32F 109.5
H32D C32B H32F 109.5
H32E C32B H32F 109.5
C13 C33 H33A 109.5
C13 C33 H33B 109.5
H33A C33 H33B 109.5
C13 C33 H33C 109.5
H33A C33 H33C 109.5
H33B C33 H33C 109.5
C13B C33B H33D 109.5
C13B C33B H33E 109.5
H33D C33B H33E 109.5
C13B C33B H33F 109.5
H33D C33B H33F 109.5
H33E C33B H33F 109.5
C14 C34 H34A 109.5
C14 C34 H34B 109.5
H34A C34 H34B 109.5
C14 C34 H34C 109.5
H34A C34 H34C 109.5
H34B C34 H34C 109.5
C14B C34B H34D 109.5
C14B C34B H34E 109.5
H34D C34B H34E 109.5
C14B C34B H34F 109.5
H34D C34B H34F 109.5
H34E C34B H34F 109.5
C15 C35 H35A 109.5
C15 C35 H35B 109.5
H35A C35 H35B 109.5
C15 C35 H35C 109.5
H35A C35 H35C 109.5
H35B C35 H35C 109.5
C15B C35B H35D 109.5
C15B C35B H35E 109.5
H35D C35B H35E 109.5
C15B C35B H35F 109.5
H35D C35B H35F 109.5
H35E C35B H35F 109.5
C16 C36 H36A 109.5
C16 C36 H36B 109.5
H36A C36 H36B 109.5
C16 C36 H36C 109.5
H36A C36 H36C 109.5
H36B C36 H36C 109.5
C16B C36B H36D 109.5
C16B C36B H36E 109.5
H36D C36B H36E 109.5
C16B C36B H36F 109.5
H36D C36B H36F 109.5
H36E C36B H36F 109.5
C1 N1 N2 108.0(15)
C1 N1 Au1 132.1(13)
N2 N1 Au1 119.9(12)
C1B N1B N2B 104.2(14)
C1B N1B Au1B 135.1(12)
N2B N1B Au1B 120.6(12)
C2 N2 N1 105.3(13)
C2 N2 Au2 134.7(12)
N1 N2 Au2 119.3(12)
C2B N2B N1B 106.8(14)
C2B N2B Au2B 132.5(14)
N1B N2B Au2B 119.3(13)
C3 N3 N4 105.9(13)
C3 N3 Au2 136.9(12)
N4 N3 Au2 117.2(10)
C3B N3B N4B 106.2(14)
C3B N3B Au2B 137.2(13)
N4B N3B Au2B 116.0(11)
C4 N4 N3 106.1(13)
C4 N4 Au3 130.4(12)
N3 N4 Au3 123.2(11)
C4B N4B N3B 105.8(14)
C4B N4B Au3B 130.5(13)
N3B N4B Au3B 123.0(11)
C5 N5 N6 110.6(17)
C5 N5 Au3 134.1(14)
N6 N5 Au3 115.3(14)
C5B N5B N6B 108.5(17)
C5B N5B Au3B 134.7(14)
N6B N5B Au3B 116.6(14)
C6 N6 N5 105.3(17)
C6 N6 Au1 132.3(14)
N5 N6 Au1 120.9(14)
C6B N6B N5B 105.0(17)
C6B N6B Au1B 133.9(14)
N5B N6B Au1B 120.4(14)
C2 N7 C1 104.8(17)
C2B N7B C1B 103.2(17)
C3 N8 C4 104.9(15)
C3B N8B C4B 103.9(17)
C6 N9 C5 104.6(17)
C6B N9B C5B 106.3(17)
N1 Au1 N6 172.2(8)
N1 Au1 Au2B 79.8(6)
N6 Au1 Au2B 107.4(6)
N1 Au1 Au3 121.1(5)
N6 Au1 Au3 60.4(5)
Au2B Au1 Au3 107.16(4)
N1 Au1 Au2 60.3(5)
N6 Au1 Au2 121.7(5)
Au2B Au1 Au2 89.93(3)
Au3 Au1 Au2 61.34(3)
N6B Au1B N1B 177.5(8)
N6B Au1B Au2 96.7(6)
N1B Au1B Au2 85.4(6)
N6B Au1B Au3B 61.2(5)
N1B Au1B Au3B 120.1(5)
Au2 Au1B Au3B 96.34(4)
N3 Au2 N2 177.2(7)
N3 Au2 Au1B 86.9(5)
N2 Au2 Au1B 95.4(5)
N3 Au2 Au1 118.8(4)
N2 Au2 Au1 60.0(4)
Au1B Au2 Au1 86.08(4)
N3 Au2 Au3 60.8(4)
N2 Au2 Au3 117.9(4)
Au1B Au2 Au3 84.54(4)
Au1 Au2 Au3 58.05(3)
N3B Au2B N2B 179.2(7)
N3B Au2B Au1 81.0(5)
N2B Au2B Au1 99.4(6)
N3B Au2B Au3B 61.1(4)
N2B Au2B Au3B 118.3(5)
Au1 Au2B Au3B 72.15(4)
N4 Au3 N5 176.5(8)
N4 Au3 Au1 119.3(4)
N5 Au3 Au1 62.0(5)
N4 Au3 Au3B 105.5(5)
N5 Au3 Au3B 78.0(6)
Au1 Au3 Au3B 71.41(3)
N4 Au3 Au2 58.8(4)
N5 Au3 Au2 122.2(5)
Au1 Au3 Au2 60.61(3)
Au3B Au3 Au2 90.09(4)
N4B Au3B N5B 174.9(8)
N4B Au3B Au3 111.1(5)
N5B Au3B Au3 73.0(7)
N4B Au3B Au1B 121.2(5)
N5B Au3B Au1B 61.7(5)
Au3 Au3B Au1B 81.85(4)
N4B Au3B Au2B 59.7(4)
N5B Au3B Au2B 123.1(5)
Au3 Au3B Au2B 102.40(4)
Au1B Au3B Au2B 61.45(3)
C11 C31 H31A 109.5
C11 C31 H31B 109.5
H31A C31 H31B 109.5
C11 C31 H31C 109.5
H31A C31 H31C 109.5
H31B C31 H31C 109.5
C21 C11 C31 120(4)
C21 C11 C1 105(4)
C31 C11 C1 113(3)
C11 C21 H21A 109.5
C11 C21 H21B 109.5
H21A C21 H21B 109.5
C11 C21 H21C 109.5
H21A C21 H21C 109.5
H21B C21 H21C 109.5
C11B C31B H31D 109.5
C11B C31B H31E 109.5
H31D C31B H31E 109.5
C11B C31B H31F 109.5
H31D C31B H31F 109.5
H31E C31B H31F 109.5

loop_
_geom_bond_atom_site_label_1
_geom_bond_atom_site_label_2
_geom_bond_distance
C1 N1 1.339(16)
C1 N7 1.356(17)
C1 C11 1.54(4)
C1B N1B 1.337(16)
C1B N7B 1.340(17)
C1B C11B 1.511(16)
C2 N2 1.305(15)
C2 N7 1.323(16)
C2 C12 1.505(16)
C2B N2B 1.304(16)
C2B N7B 1.329(16)
C2B C12B 1.525(16)
C3 N8 1.328(16)
C3 N3 1.338(15)
C3 C13 1.500(16)
C3B N3B 1.319(17)
C3B N8B 1.338(17)
C3B C13B 1.504(16)
C4 N8 1.329(15)
C4 N4 1.330(15)
C4 C14 1.484(15)
C4B N4B 1.335(16)
C4B N8B 1.357(17)
C4B C14B 1.466(16)
C5 N5 1.298(17)
C5 N9 1.362(17)
C5 C15 1.515(17)
C5 C25 2.03(6)
C5B N5B 1.317(16)
C5B N9B 1.368(16)
C5B C15B 1.480(16)
C6 N6 1.307(16)
C6 N9 1.350(16)
C6 C16 1.499(16)
C6B N9B 1.320(16)
C6B N6B 1.346(17)
C6B C16B 1.497(16)
C11B C31B 1.423(19)
C11B C21B 1.500(18)
C11B H11B 0.9800
C12 C32 1.514(18)
C12 C22 1.525(18)
C12 H12 0.9800
C12B C32B 1.477(18)
C12B C22B 1.495(18)
C12B H12B 0.9800
C13 C23 1.459(18)
C13 C33 1.511(18)
C13 H13 0.9800
C13B C23B 1.453(18)
C13B C33B 1.482(18)
C13B H13B 0.9800
C14 C34 1.511(17)
C14 C24 1.540(17)
C14 H14 0.9800
C14B C34B 1.486(18)
C14B C24B 1.526(18)
C14B H14B 0.9800
C15 C35 1.324(19)
C15 C25 1.465(19)
C15 H15 0.9800
C15B C25B 1.399(19)
C15B C35B 1.412(18)
C15B H15B 0.9800
C16 C36 1.464(18)
C16 C26 1.495(18)
C16 H16 0.9800
C16B C26B 1.46(4)
C16B C36B 1.486(18)
C16B H16B 0.9800
C22 H22A 0.9600
C22 H22B 0.9600
C22 H22C 0.9600
C22B H22D 0.9600
C22B H22E 0.9600
C22B H22F 0.9600
C23 H23A 0.9600
C23 H23B 0.9600
C23 H23C 0.9600
C23B H23D 0.9600
C23B H23E 0.9600
C23B H23F 0.9600
C24 H24A 0.9600
C24 H24B 0.9600
C24 H24C 0.9600
C24B H24D 0.9600
C24B H24E 0.9600
C24B H24F 0.9600
C25 H25A 0.9600
C25 H25B 0.9600
C25 H25C 0.9600
C25B H25D 0.9600
C25B H25E 0.9600
C25B H25F 0.9600
C26 H26A 0.9600
C26 H26B 0.9600
C26 H26C 0.9600
C26B H26D 0.9600
C26B H26E 0.9600
C26B H26F 0.9600
C21B H21D 0.9600
C21B H21E 0.9600
C21B H21F 0.9600
C32 H32A 0.9600
C32 H32B 0.9600
C32 H32C 0.9600
C32B H32D 0.9600
C32B H32E 0.9600
C32B H32F 0.9600
C33 H33A 0.9600
C33 H33B 0.9600
C33 H33C 0.9600
C33B H33D 0.9600
C33B H33E 0.9600
C33B H33F 0.9600
C34 H34A 0.9600
C34 H34B 0.9600
C34 H34C 0.9600
C34B H34D 0.9600
C34B H34E 0.9600
C34B H34F 0.9600
C35 H35A 0.9600
C35 H35B 0.9600
C35 H35C 0.9600
C35B H35D 0.9600
C35B H35E 0.9600
C35B H35F 0.9600
C36 H36A 0.9600
C36 H36B 0.9600
C36 H36C 0.9600
C36B H36D 0.9600
C36B H36E 0.9600
C36B H36F 0.9600
N1 N2 1.364(15)
N1 Au1 1.985(17)
N1B N2B 1.384(15)
N1B Au1B 1.977(17)
N2 Au2 2.001(15)
N2B Au2B 2.014(18)
N3 N4 1.369(15)
N3 Au2 1.994(15)
N3B N4B 1.389(15)
N3B Au2B 1.994(16)
N4 Au3 1.979(14)
N4B Au3B 1.944(15)
N5 N6 1.341(16)
N5 Au3 2.012(17)
N5B N6B 1.386(16)
N5B Au3B 2.011(19)
N6 Au1 1.989(18)
N6B Au1B 1.976(19)
Au1 Au2B 3.1514(15)
Au1 Au3 3.2563(15)
Au1 Au2 3.3437(12)
Au1B Au2 3.0266(15)
Au1B Au3B 3.2892(15)
Au2 Au3 3.3673(13)
Au2B Au3B 3.3293(14)
Au3 Au3B 3.2870(18)
C31 C11 1.34(4)
C31 H31A 0.9600
C31 H31B 0.9600
C31 H31C 0.9600
C11 C21 1.23(5)
C21 H21A 0.9600
C21 H21B 0.9600
C21 H21C 0.9600
C31B H31D 0.9600
C31B H31E 0.9600
C31B H31F 0.9600
